data_7022552
loop_
_publ_author_name
'Xu, Yan-Chao'
'Zhang, Jie'
'Sun, Hong-Mei'
'Shen, Qi'
'Zhang, Yong'

_publ_section_title
;
 Ionic Ni(II) complexes containing a triphenylphosphine ligand and an
 imidazolium cation: synthesis, structures and catalysis for aryl Grignard
 cross-coupling of aryl halides.
;
_journal_issue 23
_journal_name_full 'Dalton transactions (Cambridge, England : 2003)'
_journal_page_first 8437
_journal_page_last 8445
_journal_paper_doi 10.1039/c3dt00086a
_journal_volume 42
_journal_year 2013
_chemical_formula_moiety 'C9 H17 N2, C18 H15 Br3 Ni P'
_chemical_formula_sum 'C27 H32 Br3 N2 Ni P'
_chemical_formula_weight 713.96
_chemical_name_systematic
;
?
;
_space_group_IT_number 14
_symmetry_cell_setting monoclinic
_symmetry_Int_Tables_number 14
_symmetry_space_group_name_Hall '-P 2ybc'
_symmetry_space_group_name_H-M 'P 1 21/c 1'
_atom_sites_solution_hydrogens geom
_atom_sites_solution_primary direct
_atom_sites_solution_secondary difmap
_audit_creation_method SHELXL-97
_cell_angle_alpha 90.00
_cell_angle_beta 91.043(11)
_cell_angle_gamma 90.00
_cell_formula_units_Z 4
_cell_length_a 16.0114(5)
_cell_length_b 9.7678(8)
_cell_length_c 19.4056(3)
_cell_measurement_reflns_used 7632
_cell_measurement_temperature 223(2)
_cell_measurement_theta_max 27.5
_cell_measurement_theta_min 3.1
_cell_volume 3034.5(3)
_computing_cell_refinement CrystalClear
_computing_data_collection CrystalClear
_computing_data_reduction CrystalStructure
_computing_structure_refinement 'SHELXL-97 (Sheldrick, 1997)'
_computing_structure_solution 'SHELXS-97 (Sheldrick, 1990)'
_diffrn_ambient_temperature 223(2)
_diffrn_detector_area_resol_mean 14.63
_diffrn_measured_fraction_theta_full 0.994
_diffrn_measured_fraction_theta_max 0.994
_diffrn_measurement_device_type 'Rigaku Saturn'
_diffrn_measurement_method \w
_diffrn_radiation_monochromator graphite
_diffrn_radiation_source 'fine-focus sealed tube'
_diffrn_radiation_type MoK\a
_diffrn_radiation_wavelength 0.71075
_diffrn_reflns_av_R_equivalents 0.0448
_diffrn_reflns_av_sigmaI/netI 0.0540
_diffrn_reflns_limit_h_max 16
_diffrn_reflns_limit_h_min -19
_diffrn_reflns_limit_k_max 11
_diffrn_reflns_limit_k_min -10
_diffrn_reflns_limit_l_max 23
_diffrn_reflns_limit_l_min -21
_diffrn_reflns_number 15163
_diffrn_reflns_theta_full 25.50
_diffrn_reflns_theta_max 25.50
_diffrn_reflns_theta_min 3.24
_exptl_absorpt_coefficient_mu 4.660
_exptl_absorpt_correction_T_max 0.257
_exptl_absorpt_correction_T_min 0.139
_exptl_absorpt_correction_type multi-scan
_exptl_absorpt_process_details 'Jacobson, R. (1998) Private communication'
_exptl_crystal_colour green
_exptl_crystal_density_diffrn 1.563
_exptl_crystal_density_method 'not measured'
_exptl_crystal_description prism
_exptl_crystal_F_000 1424
_exptl_crystal_size_max 0.70
_exptl_crystal_size_mid 0.60
_exptl_crystal_size_min 0.40
_refine_diff_density_max 1.545
_refine_diff_density_min -1.406
_refine_diff_density_rms 0.117
_refine_ls_extinction_method none
_refine_ls_goodness_of_fit_ref 1.087
_refine_ls_hydrogen_treatment constr
_refine_ls_matrix_type full
_refine_ls_number_parameters 312
_refine_ls_number_reflns 5628
_refine_ls_number_restraints 0
_refine_ls_restrained_S_all 1.087
_refine_ls_R_factor_all 0.1069
_refine_ls_R_factor_gt 0.0736
_refine_ls_shift/su_max 0.000
_refine_ls_shift/su_mean 0.000
_refine_ls_structure_factor_coef Fsqd
_refine_ls_weighting_details 'calc w=1/[\s^2^(Fo^2^)+(0.1060P)^2^+3.6845P] where P=(Fo^2^+2Fc^2^)/3'
_refine_ls_weighting_scheme calc
_refine_ls_wR_factor_gt 0.1837
_refine_ls_wR_factor_ref 0.2047
_reflns_number_gt 3910
_reflns_number_total 5628
_reflns_threshold_expression >2sigma(I)
_cod_data_source_file c3dt00086a.txt
_cod_data_source_block shelxl
_cod_original_sg_symbol_H-M 'P 21/c'
_cod_database_code 7022552

loop_
_symmetry_equiv_pos_as_xyz
'x, y, z'
'-x, y+1/2, -z+1/2'
'-x, -y, -z'
'x, -y-1/2, z-1/2'

loop_
_atom_site_label
_atom_site_type_symbol
_atom_site_fract_x
_atom_site_fract_y
_atom_site_fract_z
_atom_site_U_iso_or_equiv
_atom_site_adp_type
_atom_site_occupancy
_atom_site_symmetry_multiplicity
_atom_site_calc_flag
_atom_site_refinement_flags
Br1 Br 0.39604(6) 0.47299(11) 0.42682(6) 0.0736(3) Uani 1 1 d .
Br2 Br 0.31503(8) 0.12277(10) 0.38090(7) 0.0870(4) Uani 1 1 d .
Br3 Br 0.27920(6) 0.45507(9) 0.24972(4) 0.0619(3) Uani 1 1 d .
Ni1 Ni 0.29501(5) 0.35735(10) 0.36046(5) 0.0414(3) Uani 1 1 d .
P1 P 0.17108(10) 0.41463(18) 0.41205(9) 0.0353(4) Uani 1 1 d .
N1 N 0.3613(4) 0.6767(7) 0.6156(4) 0.0562(17) Uani 1 1 d .
N2 N 0.3838(4) 0.4862(7) 0.6667(3) 0.0484(15) Uani 1 1 d .
C1 C 0.1407(4) 0.5909(7) 0.3964(3) 0.0373(15) Uani 1 1 d .
C2 C 0.2016(5) 0.6883(8) 0.3828(5) 0.056(2) Uani 1 1 d .
H2 H 0.2577 0.6610 0.3795 0.068 Uiso 1 1 calc R
C3 C 0.1811(6) 0.8225(9) 0.3741(5) 0.070(3) Uani 1 1 d .
H3 H 0.2235 0.8866 0.3655 0.084 Uiso 1 1 calc R
C4 C 0.1004(6) 0.8660(9) 0.3775(5) 0.064(2) Uani 1 1 d .
H4 H 0.0871 0.9591 0.3719 0.077 Uiso 1 1 calc R
C5 C 0.0394(6) 0.7723(9) 0.3893(4) 0.059(2) Uani 1 1 d .
H5 H -0.0165 0.8015 0.3900 0.070 Uiso 1 1 calc R
C6 C 0.0574(4) 0.6347(8) 0.4003(4) 0.0465(18) Uani 1 1 d .
H6 H 0.0147 0.5721 0.4102 0.056 Uiso 1 1 calc R
C7 C 0.0813(4) 0.3111(7) 0.3847(3) 0.0389(15) Uani 1 1 d .
C8 C 0.0650(6) 0.2910(9) 0.3164(4) 0.061(2) Uani 1 1 d .
H8 H 0.1006 0.3301 0.2839 0.073 Uiso 1 1 calc R
C9 C -0.0028(7) 0.2144(11) 0.2938(5) 0.077(3) Uani 1 1 d .
H9 H -0.0132 0.2042 0.2462 0.092 Uiso 1 1 calc R
C10 C -0.0540(5) 0.1544(9) 0.3388(5) 0.062(2) Uani 1 1 d .
H10 H -0.1002 0.1030 0.3231 0.074 Uiso 1 1 calc R
C11 C -0.0379(5) 0.1692(8) 0.4076(5) 0.054(2) Uani 1 1 d .
H11 H -0.0723 0.1253 0.4395 0.065 Uiso 1 1 calc R
C12 C 0.0292(4) 0.2490(7) 0.4313(4) 0.0470(18) Uani 1 1 d .
H12 H 0.0388 0.2603 0.4788 0.056 Uiso 1 1 calc R
C13 C 0.1755(4) 0.3966(7) 0.5051(3) 0.0372(15) Uani 1 1 d .
C14 C 0.1997(5) 0.2722(8) 0.5332(4) 0.0501(18) Uani 1 1 d .
H14 H 0.2128 0.1979 0.5046 0.060 Uiso 1 1 calc R
C15 C 0.2044(6) 0.2590(10) 0.6042(4) 0.063(2) Uani 1 1 d .
H15 H 0.2227 0.1754 0.6231 0.075 Uiso 1 1 calc R
C16 C 0.1839(5) 0.3609(11) 0.6471(4) 0.061(2) Uani 1 1 d .
H16 H 0.1856 0.3474 0.6951 0.073 Uiso 1 1 calc R
C17 C 0.1604(5) 0.4848(10) 0.6200(4) 0.054(2) Uani 1 1 d .
H17 H 0.1471 0.5569 0.6499 0.064 Uiso 1 1 calc R
C18 C 0.1557(4) 0.5063(8) 0.5492(4) 0.0445(17) Uani 1 1 d .
H18 H 0.1398 0.5919 0.5312 0.053 Uiso 1 1 calc R
C19 C 0.3884(5) 0.5489(9) 0.6078(5) 0.057(2) Uani 1 1 d .
H19 H 0.4077 0.5104 0.5666 0.068 Uiso 1 1 calc R
C20 C 0.3383(6) 0.6931(9) 0.6829(5) 0.062(2) Uani 1 1 d .
H20 H 0.3170 0.7733 0.7027 0.074 Uiso 1 1 calc R
C21 C 0.3518(5) 0.5747(10) 0.7148(4) 0.061(2) Uani 1 1 d .
H21 H 0.3415 0.5550 0.7613 0.073 Uiso 1 1 calc R
C22 C 0.3610(6) 0.7785(10) 0.5575(5) 0.073(3) Uani 1 1 d .
H22 H 0.3584 0.7238 0.5145 0.087 Uiso 1 1 calc R
C23 C 0.2826(6) 0.8592(11) 0.5582(5) 0.078(3) Uani 1 1 d .
H23A H 0.2832 0.9193 0.5980 0.117 Uiso 1 1 calc R
H23B H 0.2352 0.7976 0.5606 0.117 Uiso 1 1 calc R
H23C H 0.2780 0.9135 0.5165 0.117 Uiso 1 1 calc R
C24 C 0.4382(7) 0.8507(13) 0.5561(7) 0.106(4) Uani 1 1 d .
H24A H 0.4593 0.8506 0.5096 0.160 Uiso 1 1 calc R
H24B H 0.4784 0.8064 0.5868 0.160 Uiso 1 1 calc R
H24C H 0.4297 0.9444 0.5710 0.160 Uiso 1 1 calc R
C25 C 0.4093(5) 0.3411(9) 0.6819(5) 0.064(2) Uani 1 1 d .
H25 H 0.3608 0.2948 0.7025 0.076 Uiso 1 1 calc R
C26 C 0.4284(7) 0.2671(10) 0.6158(6) 0.083(3) Uani 1 1 d .
H26A H 0.3797 0.2693 0.5854 0.124 Uiso 1 1 calc R
H26B H 0.4431 0.1728 0.6260 0.124 Uiso 1 1 calc R
H26C H 0.4749 0.3117 0.5935 0.124 Uiso 1 1 calc R
C27 C 0.4795(6) 0.3424(12) 0.7363(6) 0.088(3) Uani 1 1 d .
H27A H 0.5300 0.3781 0.7161 0.132 Uiso 1 1 calc R
H27B H 0.4894 0.2499 0.7527 0.132 Uiso 1 1 calc R
H27C H 0.4635 0.4000 0.7746 0.132 Uiso 1 1 calc R

loop_
_atom_site_aniso_label
_atom_site_aniso_U_11
_atom_site_aniso_U_22
_atom_site_aniso_U_33
_atom_site_aniso_U_23
_atom_site_aniso_U_13
_atom_site_aniso_U_12
Br1 0.0552(5) 0.0865(7) 0.0789(7) -0.0128(5) -0.0026(5) -0.0100(5)
Br2 0.1071(8) 0.0507(6) 0.1042(9) -0.0064(5) 0.0336(7) -0.0068(5)
Br3 0.0857(6) 0.0561(5) 0.0441(5) -0.0015(4) 0.0054(4) -0.0042(4)
Ni1 0.0408(5) 0.0432(5) 0.0405(5) -0.0029(4) 0.0081(4) -0.0022(4)
P1 0.0356(8) 0.0366(9) 0.0336(9) -0.0014(7) 0.0015(7) -0.0022(7)
N1 0.051(4) 0.051(4) 0.067(5) 0.015(3) 0.004(3) 0.002(3)
N2 0.038(3) 0.054(4) 0.053(4) 0.007(3) -0.001(3) -0.007(3)
C1 0.050(4) 0.034(3) 0.028(3) -0.003(3) 0.003(3) 0.000(3)
C2 0.051(4) 0.041(4) 0.077(6) -0.008(4) 0.011(4) 0.005(4)
C3 0.073(6) 0.044(5) 0.093(7) -0.005(5) 0.017(5) -0.006(4)
C4 0.082(6) 0.043(5) 0.068(6) 0.000(4) 0.007(5) 0.010(5)
C5 0.063(5) 0.060(5) 0.052(5) 0.007(4) 0.006(4) 0.018(4)
C6 0.043(4) 0.054(5) 0.043(4) 0.006(4) 0.007(3) 0.008(4)
C7 0.037(3) 0.042(4) 0.037(4) -0.001(3) 0.000(3) 0.003(3)
C8 0.076(6) 0.066(5) 0.040(4) 0.010(4) -0.007(4) -0.024(5)
C9 0.088(7) 0.088(7) 0.052(5) -0.003(5) -0.029(5) -0.020(6)
C10 0.046(4) 0.053(5) 0.086(7) -0.009(5) -0.015(4) -0.008(4)
C11 0.038(4) 0.051(5) 0.074(6) -0.008(4) 0.005(4) 0.000(3)
C12 0.043(4) 0.046(4) 0.053(4) -0.011(4) 0.005(3) -0.008(3)
C13 0.030(3) 0.051(4) 0.030(3) -0.003(3) -0.001(3) -0.002(3)
C14 0.058(5) 0.046(4) 0.047(4) 0.010(4) 0.003(4) 0.007(4)
C15 0.070(5) 0.071(6) 0.047(5) 0.015(4) -0.005(4) 0.006(5)
C16 0.053(5) 0.094(7) 0.035(4) 0.013(5) -0.004(4) -0.010(5)
C17 0.043(4) 0.081(6) 0.037(4) -0.008(4) 0.002(3) 0.001(4)
C18 0.037(3) 0.051(4) 0.046(4) -0.001(3) -0.001(3) 0.000(3)
C19 0.046(4) 0.061(5) 0.064(5) 0.013(4) 0.011(4) 0.008(4)
C20 0.065(5) 0.051(5) 0.069(6) -0.011(5) -0.006(4) 0.001(4)
C21 0.066(5) 0.072(6) 0.045(5) 0.005(4) -0.008(4) -0.016(5)
C22 0.084(6) 0.062(6) 0.073(6) 0.022(5) 0.016(5) 0.002(5)
C23 0.072(6) 0.084(7) 0.078(7) 0.017(6) -0.011(5) 0.013(5)
C24 0.079(7) 0.100(9) 0.140(12) 0.064(9) -0.002(7) -0.010(7)
C25 0.047(4) 0.049(5) 0.095(7) 0.027(5) 0.008(4) 0.003(4)
C26 0.076(6) 0.055(6) 0.118(9) 0.002(6) 0.019(6) 0.002(5)
C27 0.068(6) 0.094(8) 0.102(8) 0.040(7) -0.007(6) 0.010(6)

loop_
_atom_type_symbol
_atom_type_description
_atom_type_scat_dispersion_real
_atom_type_scat_dispersion_imag
_atom_type_scat_source
C C 0.0033 0.0016 'International Tables Vol C Tables 4.2.6.8 and 6.1.1.4'
H H 0.0000 0.0000 'International Tables Vol C Tables 4.2.6.8 and 6.1.1.4'
Br Br -0.2901 2.4595 'International Tables Vol C Tables 4.2.6.8 and 6.1.1.4'
N N 0.0061 0.0033 'International Tables Vol C Tables 4.2.6.8 and 6.1.1.4'
Ni Ni 0.3393 1.1124 'International Tables Vol C Tables 4.2.6.8 and 6.1.1.4'
P P 0.1023 0.0942 'International Tables Vol C Tables 4.2.6.8 and 6.1.1.4'

loop_
_geom_angle_atom_site_label_1
_geom_angle_atom_site_label_2
_geom_angle_atom_site_label_3
_geom_angle
P1 Ni1 Br1 103.62(6)
P1 Ni1 Br2 106.22(6)
Br1 Ni1 Br2 106.70(6)
P1 Ni1 Br3 102.60(6)
Br1 Ni1 Br3 111.56(5)
Br2 Ni1 Br3 124.11(5)
C1 P1 C13 105.3(3)
C1 P1 C7 105.6(3)
C13 P1 C7 104.6(3)
C1 P1 Ni1 112.8(2)
C13 P1 Ni1 113.0(2)
C7 P1 Ni1 114.7(2)
C19 N1 C20 108.2(7)
C19 N1 C22 122.1(8)
C20 N1 C22 129.8(8)
C19 N2 C21 109.2(7)
C19 N2 C25 126.6(7)
C21 N2 C25 124.2(7)
C2 C1 C6 118.2(7)
C2 C1 P1 119.6(6)
C6 C1 P1 122.2(6)
C3 C2 C1 120.9(8)
C3 C2 H2 119.6
C1 C2 H2 119.6
C2 C3 C4 121.4(9)
C2 C3 H3 119.3
C4 C3 H3 119.3
C5 C4 C3 118.9(8)
C5 C4 H4 120.6
C3 C4 H4 120.6
C4 C5 C6 121.9(8)
C4 C5 H5 119.0
C6 C5 H5 119.0
C5 C6 C1 118.7(7)
C5 C6 H6 120.6
C1 C6 H6 120.6
C8 C7 C12 117.8(7)
C8 C7 P1 119.9(6)
C12 C7 P1 122.3(5)
C7 C8 C9 121.6(8)
C7 C8 H8 119.2
C9 C8 H8 119.2
C10 C9 C8 120.9(9)
C10 C9 H9 119.5
C8 C9 H9 119.5
C9 C10 C11 119.0(8)
C9 C10 H10 120.5
C11 C10 H10 120.5
C10 C11 C12 120.7(8)
C10 C11 H11 119.6
C12 C11 H11 119.6
C7 C12 C11 120.0(7)
C7 C12 H12 120.0
C11 C12 H12 120.0
C14 C13 C18 119.4(7)
C14 C13 P1 118.9(6)
C18 C13 P1 121.7(6)
C15 C14 C13 118.9(8)
C15 C14 H14 120.5
C13 C14 H14 120.5
C16 C15 C14 122.6(8)
C16 C15 H15 118.7
C14 C15 H15 118.7
C15 C16 C17 119.0(8)
C15 C16 H16 120.5
C17 C16 H16 120.5
C16 C17 C18 121.5(8)
C16 C17 H17 119.2
C18 C17 H17 119.2
C17 C18 C13 118.4(8)
C17 C18 H18 120.8
C13 C18 H18 120.8
N2 C19 N1 108.5(8)
N2 C19 H19 125.8
N1 C19 H19 125.8
C21 C20 N1 107.3(8)
C21 C20 H20 126.3
N1 C20 H20 126.3
C20 C21 N2 106.8(8)
C20 C21 H21 126.6
N2 C21 H21 126.6
C24 C22 C23 118.2(10)
C24 C22 N1 110.5(9)
C23 C22 N1 109.6(8)
C24 C22 H22 105.9
C23 C22 H22 105.9
N1 C22 H22 105.9
C22 C23 H23A 109.5
C22 C23 H23B 109.5
H23A C23 H23B 109.5
C22 C23 H23C 109.5
H23A C23 H23C 109.5
H23B C23 H23C 109.5
C22 C24 H24A 109.5
C22 C24 H24B 109.5
H24A C24 H24B 109.5
C22 C24 H24C 109.5
H24A C24 H24C 109.5
H24B C24 H24C 109.5
N2 C25 C26 110.1(8)
N2 C25 C27 108.7(8)
C26 C25 C27 115.7(8)
N2 C25 H25 107.3
C26 C25 H25 107.3
C27 C25 H25 107.3
C25 C26 H26A 109.5
C25 C26 H26B 109.5
H26A C26 H26B 109.5
C25 C26 H26C 109.5
H26A C26 H26C 109.5
H26B C26 H26C 109.5
C25 C27 H27A 109.5
C25 C27 H27B 109.5
H27A C27 H27B 109.5
C25 C27 H27C 109.5
H27A C27 H27C 109.5
H27B C27 H27C 109.5

loop_
_geom_bond_atom_site_label_1
_geom_bond_atom_site_label_2
_geom_bond_distance
Br1 Ni1 2.3399(13)
Br2 Ni1 2.3464(14)
Br3 Ni1 2.3607(13)
Ni1 P1 2.3076(19)
P1 C1 1.813(7)
P1 C13 1.814(7)
P1 C7 1.829(7)
N1 C19 1.332(11)
N1 C20 1.373(11)
N1 C22 1.504(11)
N2 C19 1.301(10)
N2 C21 1.378(11)
N2 C25 1.503(10)
C1 C2 1.392(11)
C1 C6 1.403(10)
C2 C3 1.361(13)
C2 H2 0.9400
C3 C4 1.364(13)
C3 H3 0.9400
C4 C5 1.361(13)
C4 H4 0.9400
C5 C6 1.391(11)
C5 H5 0.9400
C6 H6 0.9400
C7 C8 1.359(10)
C7 C12 1.382(10)
C8 C9 1.383(12)
C8 H8 0.9400
C9 C10 1.344(14)
C9 H9 0.9400
C10 C11 1.363(12)
C10 H10 0.9400
C11 C12 1.398(10)
C11 H11 0.9400
C12 H12 0.9400
C13 C14 1.385(10)
C13 C18 1.411(10)
C14 C15 1.384(11)
C14 H14 0.9400
C15 C16 1.343(13)
C15 H15 0.9400
C16 C17 1.370(13)
C16 H16 0.9400
C17 C18 1.390(11)
C17 H17 0.9400
C18 H18 0.9400
C19 H19 0.9400
C20 C21 1.328(13)
C20 H20 0.9400
C21 H21 0.9400
C22 C24 1.425(14)
C22 C23 1.482(13)
C22 H22 0.9900
C23 H23A 0.9700
C23 H23B 0.9700
C23 H23C 0.9700
C24 H24A 0.9700
C24 H24B 0.9700
C24 H24C 0.9700
C25 C26 1.508(15)
C25 C27 1.528(14)
C25 H25 0.9900
C26 H26A 0.9700
C26 H26B 0.9700
C26 H26C 0.9700
C27 H27A 0.9700
C27 H27B 0.9700
C27 H27C 0.9700

loop_
_geom_hbond_atom_site_label_D
_geom_hbond_atom_site_label_H
_geom_hbond_atom_site_label_A
_geom_hbond_distance_DH
_geom_hbond_distance_HA
_geom_hbond_distance_DA
_geom_hbond_angle_DHA
_geom_hbond_site_symmetry_A
C25 H25 Br3 0.99 2.92 3.814(8) 150.1 4_566
C20 H20 Br3 0.94 2.87 3.799(9) 168.4 4_576
C21 H21 Br2 0.94 2.94 3.811(9) 155.5 4_566
C3 H3 Br2 0.94 2.75 3.634(9) 157.7 1_565

loop_
_geom_torsion_atom_site_label_1
_geom_torsion_atom_site_label_2
_geom_torsion_atom_site_label_3
_geom_torsion_atom_site_label_4
_geom_torsion
Br1 Ni1 P1 C1 72.0(2)
Br2 Ni1 P1 C1 -175.8(2)
Br3 Ni1 P1 C1 -44.2(2)
Br1 Ni1 P1 C13 -47.3(3)
Br2 Ni1 P1 C13 64.9(3)
Br3 Ni1 P1 C13 -163.5(3)
Br1 Ni1 P1 C7 -167.0(3)
Br2 Ni1 P1 C7 -54.8(3)
Br3 Ni1 P1 C7 76.8(3)
C13 P1 C1 C2 97.6(6)
C7 P1 C1 C2 -152.1(6)
Ni1 P1 C1 C2 -26.0(7)
C13 P1 C1 C6 -79.8(6)
C7 P1 C1 C6 30.5(6)
Ni1 P1 C1 C6 156.6(5)
C6 C1 C2 C3 0.6(12)
P1 C1 C2 C3 -176.9(7)
C1 C2 C3 C4 -0.8(14)
C2 C3 C4 C5 -0.6(15)
C3 C4 C5 C6 2.4(14)
C4 C5 C6 C1 -2.6(12)
C2 C1 C6 C5 1.0(11)
P1 C1 C6 C5 178.5(6)
C1 P1 C7 C8 75.7(7)
C13 P1 C7 C8 -173.5(7)
Ni1 P1 C7 C8 -49.2(7)
C1 P1 C7 C12 -105.6(6)
C13 P1 C7 C12 5.2(7)
Ni1 P1 C7 C12 129.5(6)
C12 C7 C8 C9 1.9(14)
P1 C7 C8 C9 -179.4(8)
C7 C8 C9 C10 -1.5(16)
C8 C9 C10 C11 -0.5(16)
C9 C10 C11 C12 2.0(13)
C8 C7 C12 C11 -0.3(11)
P1 C7 C12 C11 -179.1(6)
C10 C11 C12 C7 -1.6(12)
C1 P1 C13 C14 -178.2(6)
C7 P1 C13 C14 70.8(6)
Ni1 P1 C13 C14 -54.6(6)
C1 P1 C13 C18 1.2(6)
C7 P1 C13 C18 -109.9(6)
Ni1 P1 C13 C18 124.7(5)
C18 C13 C14 C15 -0.4(11)
P1 C13 C14 C15 178.9(6)
C13 C14 C15 C16 2.2(13)
C14 C15 C16 C17 -2.6(13)
C15 C16 C17 C18 1.3(12)
C16 C17 C18 C13 0.3(11)
C14 C13 C18 C17 -0.8(10)
P1 C13 C18 C17 179.9(5)
C21 N2 C19 N1 0.7(9)
C25 N2 C19 N1 -178.9(7)
C20 N1 C19 N2 -0.4(9)
C22 N1 C19 N2 178.1(7)
C19 N1 C20 C21 0.0(10)
C22 N1 C20 C21 -178.4(8)
N1 C20 C21 N2 0.4(9)
C19 N2 C21 C20 -0.7(9)
C25 N2 C21 C20 178.9(7)
C19 N1 C22 C24 -89.4(12)
C20 N1 C22 C24 88.8(12)
C19 N1 C22 C23 138.7(9)
C20 N1 C22 C23 -43.2(13)
C19 N2 C25 C26 -9.5(11)
C21 N2 C25 C26 171.0(8)
C19 N2 C25 C27 118.2(9)
C21 N2 C25 C27 -61.3(10)
